data_7233152
loop_
_publ_author_name
'Yulia A. Getmanenko'
'Marina Fonari'
'Chad Risko'
'Bhupinder Sandhu'
'Elena Galan'
'Lingyun Zhu'
'Paul Tongwa'
'Do Kyung Hwang'
'Sanjeev Singh'
'He Wang'
'Shree Prakash Tiwari'
'Yueh-Lin Loo'
'Jean-Luc Bredas'
'Bernard Kippelen'
'Tatiana Timofeeva'
'Seth R. Marder'

_publ_section_title
;
 Benzo[1,2-b:6,5-b']dithiophene(dithiazole)-4,5-dione derivatives:
 synthesis, electronic properties, crystal packing and charge transport
;
_journal_name_full 'Journal of Materials Chemistry C'
_journal_page_first 1467
_journal_page_last 1481
_journal_paper_doi 10.1039/C2TC00805J
_journal_volume 1
_journal_year 2013
_chemical_formula_moiety 'C38 H54 N2 O4 S4 Si2'
_chemical_formula_sum 'C38 H54 N2 O4 S4 Si2'
_chemical_formula_weight 787.25
_chemical_name_common
;
2,7-Bis-(4-n-hexyl-5-trimethylsilylthiophen-2-yl)
-benzo[1,2-d:4,3-d']bis(thiazole)-4,5-bis-
(1,3-dioxolane)
;
_chemical_name_systematic
;
2,7-Bis-(4-n-hexyl-5-trimethylsilylthiophen-2-yl)
-benzo[1,2-d:4,3-d']bis(thiazole)-4,5-bis-
(1,3-dioxolane)
;
_space_group_IT_number 2
_space_group_name_Hall '-P 1'
_space_group_name_H-M_alt 'P -1'
_symmetry_cell_setting triclinic
_symmetry_space_group_name_H-M 'P -1'
_atom_sites_solution_hydrogens geom
_atom_sites_solution_primary direct
_atom_sites_solution_secondary difmap
_cell_angle_alpha 103.904(11)
_cell_angle_beta 97.871(11)
_cell_angle_gamma 94.160(11)
_cell_formula_units_Z 2
_cell_length_a 11.205(6)
_cell_length_b 11.868(7)
_cell_length_c 16.094(9)
_cell_measurement_reflns_used 4668
_cell_measurement_temperature 293(2)
_cell_measurement_theta_max 31.94
_cell_measurement_theta_min 2.43
_cell_volume 2046(2)
_computing_cell_refinement 'Bruker SAINT'
_computing_data_collection 'Bruker APEX II'
_computing_data_reduction 'Bruker SAINT'
_computing_molecular_graphics 'Bruker SHELXTL'
_computing_publication_material 'Bruker SHELXTL'
_computing_structure_refinement 'SHELXL-97 (Sheldrick, 1997)'
_computing_structure_solution 'SHELXS-97 (Sheldrick, 1990)'
_diffrn_ambient_temperature 293(2)
_diffrn_measured_fraction_theta_full 0.988
_diffrn_measured_fraction_theta_max 0.988
_diffrn_measurement_device_type 'Bruker APEX II CCD area detector''
_diffrn_measurement_method 'omega scans'
_diffrn_radiation_monochromator graphite
_diffrn_radiation_source 'fine-focus sealed tube'
_diffrn_radiation_type MoK\a
_diffrn_radiation_wavelength 0.71073
_diffrn_reflns_av_R_equivalents 0.0286
_diffrn_reflns_av_sigmaI/netI 0.0493
_diffrn_reflns_limit_h_max 11
_diffrn_reflns_limit_h_min -13
_diffrn_reflns_limit_k_max 14
_diffrn_reflns_limit_k_min -14
_diffrn_reflns_limit_l_max 18
_diffrn_reflns_limit_l_min -19
_diffrn_reflns_number 12012
_diffrn_reflns_theta_full 25.00
_diffrn_reflns_theta_max 25.00
_diffrn_reflns_theta_min 1.78
_exptl_absorpt_coefficient_mu 0.331
_exptl_absorpt_correction_T_max 0.9815
_exptl_absorpt_correction_T_min 0.9635
_exptl_absorpt_correction_type multi-scan
_exptl_absorpt_process_details SADABS
_exptl_crystal_colour red
_exptl_crystal_density_diffrn 1.278
_exptl_crystal_density_method 'not measured'
_exptl_crystal_description prism
_exptl_crystal_F_000 840
_exptl_crystal_size_max 0.10
_exptl_crystal_size_mid 0.07
_exptl_crystal_size_min 0.05
_refine_diff_density_max 0.540
_refine_diff_density_min -0.485
_refine_diff_density_rms 0.072
_refine_ls_extinction_method none
_refine_ls_goodness_of_fit_ref 1.037
_refine_ls_hydrogen_treatment constr
_refine_ls_matrix_type full
_refine_ls_number_parameters 459
_refine_ls_number_reflns 7118
_refine_ls_number_restraints 0
_refine_ls_restrained_S_all 1.037
_refine_ls_R_factor_all 0.0578
_refine_ls_R_factor_gt 0.0441
_refine_ls_shift/su_max 0.001
_refine_ls_shift/su_mean 0.000
_refine_ls_structure_factor_coef Fsqd
_refine_ls_weighting_details 'calc w=1/[\s^2^(Fo^2^)+(0.0719P)^2^+0.3677P] where P=(Fo^2^+2Fc^2^)/3'
_refine_ls_weighting_scheme calc
_refine_ls_wR_factor_gt 0.1115
_refine_ls_wR_factor_ref 0.1223
_reflns_number_gt 5714
_reflns_number_total 7118
_reflns_threshold_expression >2sigma(I)
_cod_data_source_file 1000009.cif
_cod_data_source_block PCOD1000009
_cod_depositor_comments
;
The following automatic conversions were performed:

data item '_symmetry_cell_setting' value 'Triclinic' was changed to
'triclinic' in accordance with the built-in table derived from the
CIF Core dictionary named 'cif_core.dic' version 2.4.5 last updated
on 2014-11-21.

Automatic conversion script
Id: cif_fix_values 6909 2019-04-08 15:41:33Z antanas 
;
_cod_original_sg_symbol_H-M 'P-1 '
_cod_database_code 7233152

loop_
_symmetry_equiv_pos_as_xyz
'x, y, z'
'-x, -y, -z'

loop_
_atom_site_label
_atom_site_type_symbol
_atom_site_fract_x
_atom_site_fract_y
_atom_site_fract_z
_atom_site_U_iso_or_equiv
_atom_site_adp_type
_atom_site_occupancy
_atom_site_symmetry_multiplicity
_atom_site_calc_flag
_atom_site_refinement_flags
_atom_site_disorder_assembly
_atom_site_disorder_group
S1 S 0.72072(5) 0.55814(5) 0.27129(4) 0.01977(16) Uani 1 1 d . . .
S2 S 0.40757(5) 0.56963(5) 0.08253(4) 0.01908(16) Uani 1 1 d . . .
S3 S 0.12442(5) 0.45260(5) -0.06009(4) 0.02018(16) Uani 1 1 d . . .
S4 S -0.18079(5) 0.18485(5) -0.18323(4) 0.02092(16) Uani 1 1 d . . .
Si1 Si 0.92712(6) 0.71330(6) 0.40223(4) 0.02111(18) Uani 1 1 d . . .
Si2 Si -0.40796(6) 0.12433(6) -0.32079(4) 0.01861(17) Uani 1 1 d . . .
O1 O 0.20885(19) 0.07172(16) -0.00930(12) 0.0370(5) Uani 1 1 d . . .
O2 O 0.18620(16) 0.20279(16) 0.11615(12) 0.0298(5) Uani 1 1 d . . .
O3 O 0.42828(16) 0.17405(15) -0.01521(11) 0.0259(4) Uani 1 1 d . . .
O4 O 0.42265(16) 0.17080(16) 0.12407(12) 0.0274(4) Uani 1 1 d . . .
N1 N 0.51628(18) 0.40694(18) 0.13420(13) 0.0203(5) Uani 1 1 d . . .
N2 N 0.06142(19) 0.23676(19) -0.06168(13) 0.0232(5) Uani 1 1 d . . .
C1 C 0.8153(2) 0.6884(2) 0.29940(16) 0.0187(5) Uani 1 1 d . . .
C2 C 0.7797(2) 0.7594(2) 0.24546(15) 0.0176(5) Uani 1 1 d . . .
C3 C 0.6747(2) 0.7080(2) 0.18410(15) 0.0178(5) Uani 1 1 d . . .
H3 H 0.6382 0.7448 0.1439 0.021 Uiso 1 1 calc R . .
C4 C 0.6320(2) 0.5992(2) 0.18956(15) 0.0174(5) Uani 1 1 d . . .
C5 C 0.5285(2) 0.5197(2) 0.13875(15) 0.0184(5) Uani 1 1 d . . .
C6 C 0.4081(2) 0.3557(2) 0.08394(15) 0.0203(5) Uani 1 1 d . . .
C7 C 0.3375(2) 0.4284(2) 0.05052(15) 0.0186(5) Uani 1 1 d . . .
C8 C 0.2206(2) 0.3829(2) -0.00226(15) 0.0203(5) Uani 1 1 d . . .
C9 C 0.1729(2) 0.2699(2) -0.01122(16) 0.0216(6) Uani 1 1 d . . .
C10 C 0.2343(2) 0.1898(2) 0.03714(17) 0.0265(6) Uani 1 1 d . . .
C11 C 0.3751(2) 0.2237(2) 0.05889(16) 0.0235(6) Uani 1 1 d . . .
C12 C 0.0248(2) 0.3238(2) -0.09267(16) 0.0203(5) Uani 1 1 d . . .
C13 C -0.0868(2) 0.3141(2) -0.15290(16) 0.0194(5) Uani 1 1 d . . .
C14 C -0.1321(2) 0.3933(2) -0.19515(16) 0.0214(6) Uani 1 1 d . . .
H14 H -0.0949 0.4688 -0.1860 0.026 Uiso 1 1 calc R . .
C15 C -0.2408(2) 0.3492(2) -0.25402(15) 0.0189(5) Uani 1 1 d . . .
C16 C -0.2803(2) 0.2350(2) -0.25471(16) 0.0187(5) Uani 1 1 d . . .
C17 C -0.3053(2) 0.4182(2) -0.31075(17) 0.0263(6) Uani 1 1 d . . .
H17A H -0.3914 0.4074 -0.3087 0.032 Uiso 1 1 calc R . .
H17B H -0.2942 0.3854 -0.3701 0.032 Uiso 1 1 calc R . .
C18 C -0.2650(2) 0.5487(2) -0.28741(18) 0.0267(6) Uani 1 1 d . . .
H18A H -0.1781 0.5604 -0.2860 0.032 Uiso 1 1 calc R . .
H18B H -0.2815 0.5833 -0.2297 0.032 Uiso 1 1 calc R . .
C19 C -0.3276(2) 0.6120(2) -0.35060(19) 0.0302(6) Uani 1 1 d . . .
H19A H -0.2899 0.6919 -0.3359 0.036 Uiso 1 1 calc R . .
H19B H -0.3138 0.5749 -0.4086 0.036 Uiso 1 1 calc R . .
C20 C -0.4632(3) 0.6138(3) -0.35169(18) 0.0301(6) Uani 1 1 d . . .
H20A H -0.4778 0.6490 -0.2935 0.036 Uiso 1 1 calc R . .
H20B H -0.5019 0.5341 -0.3686 0.036 Uiso 1 1 calc R . .
C21 C -0.5213(3) 0.6812(3) -0.4135(2) 0.0394(7) Uani 1 1 d . . .
H21A H -0.4808 0.7602 -0.3976 0.047 Uiso 1 1 calc R . .
H21B H -0.5086 0.6447 -0.4719 0.047 Uiso 1 1 calc R . .
C22 C -0.6560(3) 0.6867(4) -0.4132(2) 0.0555(10) Uani 1 1 d . . .
H22A H -0.6974 0.6090 -0.4321 0.083 Uiso 1 1 calc R . .
H22B H -0.6862 0.7321 -0.4519 0.083 Uiso 1 1 calc R . .
H22C H -0.6696 0.7223 -0.3556 0.083 Uiso 1 1 calc R . .
C23 C -0.3450(3) 0.0167(2) -0.40467(19) 0.0334(7) Uani 1 1 d . . .
H23A H -0.4081 -0.0434 -0.4363 0.050 Uiso 1 1 calc R . .
H23B H -0.2812 -0.0177 -0.3767 0.050 Uiso 1 1 calc R . .
H23C H -0.3134 0.0560 -0.4439 0.050 Uiso 1 1 calc R . .
C24 C -0.4677(2) 0.0441(2) -0.24570(18) 0.0268(6) Uani 1 1 d . . .
H24A H -0.5049 0.0966 -0.2042 0.040 Uiso 1 1 calc R . .
H24B H -0.4022 0.0138 -0.2160 0.040 Uiso 1 1 calc R . .
H24C H -0.5267 -0.0192 -0.2784 0.040 Uiso 1 1 calc R . .
C25 C -0.5302(2) 0.1920(2) -0.37532(17) 0.0232(6) Uani 1 1 d . . .
H25A H -0.5974 0.1339 -0.4020 0.035 Uiso 1 1 calc R . .
H25B H -0.4999 0.2238 -0.4189 0.035 Uiso 1 1 calc R . .
H25C H -0.5563 0.2533 -0.3333 0.035 Uiso 1 1 calc R . .
C26 C 0.8437(2) 0.8770(2) 0.24818(16) 0.0210(5) Uani 1 1 d . . .
H26A H 0.8208 0.8943 0.1926 0.025 Uiso 1 1 calc R . .
H26B H 0.9304 0.8721 0.2559 0.025 Uiso 1 1 calc R . .
C27 C 0.8168(2) 0.9783(2) 0.31964(17) 0.0234(6) Uani 1 1 d . . .
H27A H 0.8359 0.9603 0.3753 0.028 Uiso 1 1 calc R . .
H27B H 0.7310 0.9873 0.3102 0.028 Uiso 1 1 calc R . .
C28 C 0.8904(2) 1.0935(2) 0.32152(19) 0.0286(6) Uani 1 1 d . . .
H28A H 0.8755 1.1533 0.3707 0.034 Uiso 1 1 calc R . .
H28B H 0.9760 1.0835 0.3304 0.034 Uiso 1 1 calc R . .
C29 C 0.8616(2) 1.1358(2) 0.2400(2) 0.0319(7) Uani 1 1 d . . .
H29A H 0.7750 1.1396 0.2282 0.038 Uiso 1 1 calc R . .
H29B H 0.8834 1.0794 0.1915 0.038 Uiso 1 1 calc R . .
C30 C 0.9280(3) 1.2560(3) 0.2463(2) 0.0462(9) Uani 1 1 d . . .
H30A H 0.9046 1.3129 0.2937 0.055 Uiso 1 1 calc R . .
H30B H 1.0146 1.2529 0.2595 0.055 Uiso 1 1 calc R . .
C31 C 0.9012(3) 1.2961(3) 0.1638(3) 0.0583(11) Uani 1 1 d . . .
H31A H 0.9290 1.2429 0.1173 0.087 Uiso 1 1 calc R . .
H31B H 0.9421 1.3729 0.1722 0.087 Uiso 1 1 calc R . .
H31C H 0.8154 1.2980 0.1497 0.087 Uiso 1 1 calc R . .
C32 C 1.0554(2) 0.8258(2) 0.40992(17) 0.0276(6) Uani 1 1 d . . .
H32A H 1.1140 0.8289 0.4601 0.041 Uiso 1 1 calc R . .
H32B H 1.0257 0.9006 0.4148 0.041 Uiso 1 1 calc R . .
H32C H 1.0927 0.8060 0.3588 0.041 Uiso 1 1 calc R . .
C33 C 0.8412(2) 0.7569(3) 0.49461(18) 0.0354(7) Uani 1 1 d . . .
H33A H 0.8915 0.7560 0.5478 0.053 Uiso 1 1 calc R . .
H33B H 0.7697 0.7029 0.4855 0.053 Uiso 1 1 calc R . .
H33C H 0.8184 0.8341 0.4980 0.053 Uiso 1 1 calc R . .
C34 C 0.9884(3) 0.5721(3) 0.4047(2) 0.0359(7) Uani 1 1 d . . .
H34A H 1.0269 0.5464 0.3547 0.054 Uiso 1 1 calc R . .
H34B H 0.9233 0.5146 0.4042 0.054 Uiso 1 1 calc R . .
H34C H 1.0466 0.5827 0.4563 0.054 Uiso 1 1 calc R . .
C35 C 0.5446(2) 0.1495(2) 0.11040(18) 0.0314(7) Uani 1 1 d . . .
H35A H 0.5604 0.0720 0.1158 0.038 Uiso 1 1 calc R . .
H35B H 0.6034 0.2066 0.1522 0.038 Uiso 1 1 calc R . .
C36 C 0.5508(2) 0.1602(2) 0.01826(18) 0.0307(6) Uani 1 1 d . . .
H36A H 0.6059 0.2275 0.0189 0.037 Uiso 1 1 calc R . .
H36B H 0.5775 0.0906 -0.0163 0.037 Uiso 1 1 calc R . .
C37 C 0.1708(4) 0.0081(3) 0.0462(3) 0.0702(14) Uani 1 1 d . . .
H37A H 0.2266 -0.0489 0.0534 0.084 Uiso 1 1 calc R . .
H37B H 0.0911 -0.0334 0.0217 0.084 Uiso 1 1 calc R . .
C38 C 0.1661(3) 0.0879(3) 0.1306(2) 0.0404(8) Uani 1 1 d . . .
H38A H 0.0878 0.0763 0.1483 0.048 Uiso 1 1 calc R . .
H38B H 0.2288 0.0764 0.1748 0.048 Uiso 1 1 calc R . .

loop_
_atom_site_aniso_label
_atom_site_aniso_U_11
_atom_site_aniso_U_22
_atom_site_aniso_U_33
_atom_site_aniso_U_23
_atom_site_aniso_U_13
_atom_site_aniso_U_12
S1 0.0154(3) 0.0162(3) 0.0262(3) 0.0064(3) -0.0002(2) -0.0055(2)
S2 0.0143(3) 0.0163(3) 0.0233(3) 0.0018(2) 0.0013(2) -0.0059(2)
S3 0.0137(3) 0.0173(3) 0.0264(3) 0.0028(3) 0.0011(2) -0.0054(2)
S4 0.0159(3) 0.0177(3) 0.0269(3) 0.0068(3) -0.0022(2) -0.0064(2)
Si1 0.0131(4) 0.0255(4) 0.0232(4) 0.0073(3) -0.0004(3) -0.0052(3)
Si2 0.0126(4) 0.0159(4) 0.0247(4) 0.0029(3) 0.0011(3) -0.0045(3)
O1 0.0498(13) 0.0199(10) 0.0333(11) 0.0110(8) -0.0146(9) -0.0231(9)
O2 0.0277(11) 0.0322(11) 0.0293(10) 0.0159(8) -0.0015(8) -0.0135(8)
O3 0.0281(11) 0.0193(9) 0.0265(10) 0.0045(8) -0.0030(8) -0.0036(8)
O4 0.0219(10) 0.0271(10) 0.0316(10) 0.0158(8) -0.0085(8) -0.0112(8)
N1 0.0196(11) 0.0192(11) 0.0198(11) 0.0047(9) 0.0009(8) -0.0080(9)
N2 0.0186(11) 0.0246(12) 0.0233(11) 0.0066(9) -0.0023(9) -0.0090(9)
C1 0.0121(12) 0.0180(13) 0.0238(13) 0.0034(10) 0.0022(10) -0.0056(10)
C2 0.0154(12) 0.0152(12) 0.0201(12) 0.0014(10) 0.0041(10) -0.0039(10)
C3 0.0160(13) 0.0169(13) 0.0195(12) 0.0052(10) 0.0013(10) -0.0033(10)
C4 0.0126(12) 0.0165(12) 0.0213(12) 0.0025(10) 0.0026(10) -0.0029(10)
C5 0.0146(13) 0.0209(13) 0.0179(12) 0.0022(10) 0.0044(10) -0.0048(10)
C6 0.0178(13) 0.0217(13) 0.0182(12) 0.0045(10) -0.0005(10) -0.0097(10)
C7 0.0146(13) 0.0195(13) 0.0189(12) 0.0028(10) 0.0020(9) -0.0085(10)
C8 0.0203(14) 0.0208(13) 0.0177(12) 0.0031(10) 0.0027(10) -0.0053(10)
C9 0.0185(13) 0.0229(14) 0.0208(13) 0.0067(11) -0.0011(10) -0.0099(11)
C10 0.0284(15) 0.0210(14) 0.0254(14) 0.0082(11) -0.0065(11) -0.0151(11)
C11 0.0260(15) 0.0182(13) 0.0236(13) 0.0082(11) -0.0044(11) -0.0093(11)
C12 0.0158(13) 0.0199(13) 0.0219(13) 0.0017(10) 0.0023(10) -0.0056(10)
C13 0.0142(13) 0.0178(13) 0.0229(13) 0.0014(10) 0.0024(10) -0.0051(10)
C14 0.0198(13) 0.0145(12) 0.0269(13) 0.0025(10) 0.0023(10) -0.0059(10)
C15 0.0160(13) 0.0161(12) 0.0228(13) 0.0024(10) 0.0040(10) -0.0034(10)
C16 0.0142(12) 0.0187(13) 0.0216(13) 0.0032(10) 0.0031(10) -0.0028(10)
C17 0.0272(15) 0.0183(14) 0.0321(15) 0.0079(11) 0.0003(11) -0.0031(11)
C18 0.0200(14) 0.0191(14) 0.0414(16) 0.0099(12) 0.0051(12) -0.0035(11)
C19 0.0295(16) 0.0199(14) 0.0440(17) 0.0134(12) 0.0090(13) -0.0024(12)
C20 0.0305(16) 0.0304(16) 0.0338(15) 0.0130(12) 0.0102(12) 0.0052(12)
C21 0.0439(19) 0.0355(17) 0.0453(18) 0.0206(14) 0.0088(15) 0.0088(14)
C22 0.052(2) 0.072(3) 0.054(2) 0.0310(19) 0.0057(17) 0.029(2)
C23 0.0228(15) 0.0270(15) 0.0421(17) -0.0052(13) 0.0063(12) -0.0061(12)
C24 0.0160(13) 0.0253(14) 0.0392(16) 0.0152(12) -0.0035(11) -0.0052(11)
C25 0.0195(14) 0.0230(14) 0.0260(13) 0.0068(11) 0.0021(10) -0.0035(11)
C26 0.0171(13) 0.0172(13) 0.0268(13) 0.0053(10) 0.0010(10) -0.0057(10)
C27 0.0152(13) 0.0181(13) 0.0340(15) 0.0034(11) 0.0019(11) -0.0016(10)
C28 0.0177(14) 0.0157(13) 0.0459(17) 0.0000(12) -0.0003(12) -0.0036(11)
C29 0.0187(14) 0.0151(14) 0.0597(19) 0.0112(13) -0.0004(13) -0.0050(11)
C30 0.0309(18) 0.0221(16) 0.085(3) 0.0201(16) 0.0019(16) -0.0078(13)
C31 0.0317(19) 0.040(2) 0.114(3) 0.049(2) -0.0010(19) -0.0086(15)
C32 0.0157(14) 0.0359(16) 0.0282(14) 0.0077(12) -0.0010(11) -0.0063(12)
C33 0.0177(14) 0.058(2) 0.0260(15) 0.0080(14) 0.0013(11) -0.0096(13)
C34 0.0298(16) 0.0361(17) 0.0439(17) 0.0202(14) -0.0029(13) -0.0005(13)
C35 0.0229(15) 0.0260(15) 0.0430(17) 0.0159(13) -0.0097(12) -0.0085(12)
C36 0.0257(16) 0.0214(14) 0.0432(17) 0.0117(12) -0.0026(12) -0.0063(12)
C37 0.096(3) 0.0281(19) 0.116(4) 0.035(2) 0.082(3) 0.0186(19)
C38 0.0247(16) 0.0429(19) 0.061(2) 0.0382(17) -0.0036(14) -0.0101(13)

loop_
_atom_type_symbol
_atom_type_description
_atom_type_scat_dispersion_real
_atom_type_scat_dispersion_imag
_atom_type_scat_source
C C 0.0033 0.0016 'International Tables Vol C Tables 4.2.6.8 and 6.1.1.4'
H H 0.0000 0.0000 'International Tables Vol C Tables 4.2.6.8 and 6.1.1.4'
N N 0.0061 0.0033 'International Tables Vol C Tables 4.2.6.8 and 6.1.1.4'
O O 0.0106 0.0060 'International Tables Vol C Tables 4.2.6.8 and 6.1.1.4'
S S 0.1246 0.1234 'International Tables Vol C Tables 4.2.6.8 and 6.1.1.4'
Si Si 0.0817 0.0704 'International Tables Vol C Tables 4.2.6.8 and 6.1.1.4'

loop_
_geom_angle_atom_site_label_1
_geom_angle_atom_site_label_2
_geom_angle_atom_site_label_3
_geom_angle
_geom_angle_site_symmetry_1
_geom_angle_site_symmetry_3
C4 S1 C1 92.53(12) . .
C7 S2 C5 88.49(12) . .
C8 S3 C12 88.41(13) . .
C13 S4 C16 92.88(12) . .
C32 Si1 C34 108.84(14) . .
C32 Si1 C33 110.86(13) . .
C34 Si1 C33 109.31(15) . .
C32 Si1 C1 112.91(12) . .
C34 Si1 C1 107.77(13) . .
C33 Si1 C1 107.06(13) . .
C25 Si2 C24 111.09(12) . .
C25 Si2 C23 109.31(14) . .
C24 Si2 C23 107.93(14) . .
C25 Si2 C16 112.63(12) . .
C24 Si2 C16 107.15(12) . .
C23 Si2 C16 108.59(12) . .
C37 O1 C10 108.2(2) . .
C10 O2 C38 107.5(2) . .
C11 O3 C36 105.47(19) . .
C11 O4 C35 106.5(2) . .
C5 N1 C6 110.0(2) . .
C12 N2 C9 110.0(2) . .
C2 C1 S1 110.64(18) . .
C2 C1 Si1 133.25(18) . .
S1 C1 Si1 115.47(14) . .
C1 C2 C3 112.2(2) . .
C1 C2 C26 125.5(2) . .
C3 C2 C26 122.3(2) . .
C4 C3 C2 113.8(2) . .
C4 C3 H3 123.1 . .
C2 C3 H3 123.1 . .
C3 C4 C5 130.2(2) . .
C3 C4 S1 110.77(18) . .
C5 C4 S1 119.07(19) . .
N1 C5 C4 123.3(2) . .
N1 C5 S2 115.17(18) . .
C4 C5 S2 121.48(19) . .
C7 C6 N1 116.0(2) . .
C7 C6 C11 121.8(2) . .
N1 C6 C11 121.8(2) . .
C6 C7 C8 120.2(2) . .
C6 C7 S2 110.35(18) . .
C8 C7 S2 129.4(2) . .
C9 C8 C7 120.8(2) . .
C9 C8 S3 110.67(19) . .
C7 C8 S3 128.5(2) . .
N2 C9 C8 115.8(2) . .
N2 C9 C10 121.7(2) . .
C8 C9 C10 122.4(2) . .
O1 C10 O2 107.7(2) . .
O1 C10 C9 112.0(2) . .
O2 C10 C9 106.9(2) . .
O1 C10 C11 109.6(2) . .
O2 C10 C11 109.03(19) . .
C9 C10 C11 111.5(2) . .
O4 C11 O3 105.7(2) . .
O4 C11 C6 112.50(19) . .
O3 C11 C6 108.8(2) . .
O4 C11 C10 108.8(2) . .
O3 C11 C10 109.04(19) . .
C6 C11 C10 111.8(2) . .
N2 C12 C13 123.5(2) . .
N2 C12 S3 115.14(19) . .
C13 C12 S3 121.34(19) . .
C14 C13 C12 130.1(2) . .
C14 C13 S4 110.60(18) . .
C12 C13 S4 119.28(19) . .
C13 C14 C15 113.7(2) . .
C13 C14 H14 123.1 . .
C15 C14 H14 123.1 . .
C16 C15 C14 112.5(2) . .
C16 C15 C17 124.0(2) . .
C14 C15 C17 123.6(2) . .
C15 C16 S4 110.29(18) . .
C15 C16 Si2 134.2(2) . .
S4 C16 Si2 115.33(14) . .
C15 C17 C18 116.1(2) . .
C15 C17 H17A 108.3 . .
C18 C17 H17A 108.3 . .
C15 C17 H17B 108.3 . .
C18 C17 H17B 108.3 . .
H17A C17 H17B 107.4 . .
C17 C18 C19 113.5(2) . .
C17 C18 H18A 108.9 . .
C19 C18 H18A 108.9 . .
C17 C18 H18B 108.9 . .
C19 C18 H18B 108.9 . .
H18A C18 H18B 107.7 . .
C20 C19 C18 114.9(2) . .
C20 C19 H19A 108.5 . .
C18 C19 H19A 108.5 . .
C20 C19 H19B 108.5 . .
C18 C19 H19B 108.5 . .
H19A C19 H19B 107.5 . .
C19 C20 C21 113.2(2) . .
C19 C20 H20A 108.9 . .
C21 C20 H20A 108.9 . .
C19 C20 H20B 108.9 . .
C21 C20 H20B 108.9 . .
H20A C20 H20B 107.8 . .
C22 C21 C20 113.7(3) . .
C22 C21 H21A 108.8 . .
C20 C21 H21A 108.8 . .
C22 C21 H21B 108.8 . .
C20 C21 H21B 108.8 . .
H21A C21 H21B 107.7 . .
C21 C22 H22A 109.5 . .
C21 C22 H22B 109.5 . .
H22A C22 H22B 109.5 . .
C21 C22 H22C 109.5 . .
H22A C22 H22C 109.5 . .
H22B C22 H22C 109.5 . .
Si2 C23 H23A 109.5 . .
Si2 C23 H23B 109.5 . .
H23A C23 H23B 109.5 . .
Si2 C23 H23C 109.5 . .
H23A C23 H23C 109.5 . .
H23B C23 H23C 109.5 . .
Si2 C24 H24A 109.5 . .
Si2 C24 H24B 109.5 . .
H24A C24 H24B 109.5 . .
Si2 C24 H24C 109.5 . .
H24A C24 H24C 109.5 . .
H24B C24 H24C 109.5 . .
Si2 C25 H25A 109.5 . .
Si2 C25 H25B 109.5 . .
H25A C25 H25B 109.5 . .
Si2 C25 H25C 109.5 . .
H25A C25 H25C 109.5 . .
H25B C25 H25C 109.5 . .
C2 C26 C27 114.8(2) . .
C2 C26 H26A 108.6 . .
C27 C26 H26A 108.6 . .
C2 C26 H26B 108.6 . .
C27 C26 H26B 108.6 . .
H26A C26 H26B 107.5 . .
C26 C27 C28 111.8(2) . .
C26 C27 H27A 109.3 . .
C28 C27 H27A 109.3 . .
C26 C27 H27B 109.3 . .
C28 C27 H27B 109.3 . .
H27A C27 H27B 107.9 . .
C29 C28 C27 114.3(2) . .
C29 C28 H28A 108.7 . .
C27 C28 H28A 108.7 . .
C29 C28 H28B 108.7 . .
C27 C28 H28B 108.7 . .
H28A C28 H28B 107.6 . .
C28 C29 C30 113.4(2) . .
C28 C29 H29A 108.9 . .
C30 C29 H29A 108.9 . .
C28 C29 H29B 108.9 . .
C30 C29 H29B 108.9 . .
H29A C29 H29B 107.7 . .
C31 C30 C29 113.1(3) . .
C31 C30 H30A 109.0 . .
C29 C30 H30A 109.0 . .
C31 C30 H30B 109.0 . .
C29 C30 H30B 109.0 . .
H30A C30 H30B 107.8 . .
C30 C31 H31A 109.5 . .
C30 C31 H31B 109.5 . .
H31A C31 H31B 109.5 . .
C30 C31 H31C 109.5 . .
H31A C31 H31C 109.5 . .
H31B C31 H31C 109.5 . .
Si1 C32 H32A 109.5 . .
Si1 C32 H32B 109.5 . .
H32A C32 H32B 109.5 . .
Si1 C32 H32C 109.5 . .
H32A C32 H32C 109.5 . .
H32B C32 H32C 109.5 . .
Si1 C33 H33A 109.5 . .
Si1 C33 H33B 109.5 . .
H33A C33 H33B 109.5 . .
Si1 C33 H33C 109.5 . .
H33A C33 H33C 109.5 . .
H33B C33 H33C 109.5 . .
Si1 C34 H34A 109.5 . .
Si1 C34 H34B 109.5 . .
H34A C34 H34B 109.5 . .
Si1 C34 H34C 109.5 . .
H34A C34 H34C 109.5 . .
H34B C34 H34C 109.5 . .
O4 C35 C36 105.1(2) . .
O4 C35 H35A 110.7 . .
C36 C35 H35A 110.7 . .
O4 C35 H35B 110.7 . .
C36 C35 H35B 110.7 . .
H35A C35 H35B 108.8 . .
O3 C36 C35 104.1(2) . .
O3 C36 H36A 110.9 . .
C35 C36 H36A 110.9 . .
O3 C36 H36B 110.9 . .
C35 C36 H36B 110.9 . .
H36A C36 H36B 109.0 . .
O1 C37 C38 109.3(3) . .
O1 C37 H37A 109.8 . .
C38 C37 H37A 109.8 . .
O1 C37 H37B 109.8 . .
C38 C37 H37B 109.8 . .
H37A C37 H37B 108.3 . .
O2 C38 C37 104.1(2) . .
O2 C38 H38A 110.9 . .
C37 C38 H38A 110.9 . .
O2 C38 H38B 110.9 . .
C37 C38 H38B 110.9 . .
H38A C38 H38B 108.9 . .

loop_
_geom_bond_atom_site_label_1
_geom_bond_atom_site_label_2
_geom_bond_distance
_geom_bond_site_symmetry_2
S1 C4 1.725(3) .
S1 C1 1.736(2) .
S2 C7 1.725(3) .
S2 C5 1.745(3) .
S3 C8 1.714(3) .
S3 C12 1.751(3) .
S4 C13 1.723(2) .
S4 C16 1.731(3) .
Si1 C32 1.859(3) .
Si1 C34 1.863(3) .
Si1 C33 1.870(3) .
Si1 C1 1.882(3) .
Si2 C25 1.860(3) .
Si2 C24 1.870(3) .
Si2 C23 1.875(3) .
Si2 C16 1.882(3) .
O1 C37 1.390(4) .
O1 C10 1.409(3) .
O2 C10 1.427(3) .
O2 C38 1.445(3) .
O3 C11 1.426(3) .
O3 C36 1.441(3) .
O4 C11 1.411(3) .
O4 C35 1.444(3) .
N1 C5 1.318(3) .
N1 C6 1.371(3) .
N2 C12 1.318(3) .
N2 C9 1.368(3) .
C1 C2 1.388(4) .
C2 C3 1.422(3) .
C2 C26 1.510(3) .
C3 C4 1.371(3) .
C3 H3 0.9300 .
C4 C5 1.455(3) .
C6 C7 1.366(4) .
C6 C11 1.525(3) .
C7 C8 1.449(3) .
C8 C9 1.373(4) .
C9 C10 1.512(4) .
C10 C11 1.569(4) .
C12 C13 1.452(4) .
C13 C14 1.372(4) .
C14 C15 1.418(3) .
C14 H14 0.9300 .
C15 C16 1.391(4) .
C15 C17 1.514(4) .
C17 C18 1.522(4) .
C17 H17A 0.9700 .
C17 H17B 0.9700 .
C18 C19 1.530(4) .
C18 H18A 0.9700 .
C18 H18B 0.9700 .
C19 C20 1.519(4) .
C19 H19A 0.9700 .
C19 H19B 0.9700 .
C20 C21 1.528(4) .
C20 H20A 0.9700 .
C20 H20B 0.9700 .
C21 C22 1.516(5) .
C21 H21A 0.9700 .
C21 H21B 0.9700 .
C22 H22A 0.9600 .
C22 H22B 0.9600 .
C22 H22C 0.9600 .
C23 H23A 0.9600 .
C23 H23B 0.9600 .
C23 H23C 0.9600 .
C24 H24A 0.9600 .
C24 H24B 0.9600 .
C24 H24C 0.9600 .
C25 H25A 0.9600 .
C25 H25B 0.9600 .
C25 H25C 0.9600 .
C26 C27 1.530(4) .
C26 H26A 0.9700 .
C26 H26B 0.9700 .
C27 C28 1.537(4) .
C27 H27A 0.9700 .
C27 H27B 0.9700 .
C28 C29 1.517(4) .
C28 H28A 0.9700 .
C28 H28B 0.9700 .
C29 C30 1.535(4) .
C29 H29A 0.9700 .
C29 H29B 0.9700 .
C30 C31 1.514(5) .
C30 H30A 0.9700 .
C30 H30B 0.9700 .
C31 H31A 0.9600 .
C31 H31B 0.9600 .
C31 H31C 0.9600 .
C32 H32A 0.9600 .
C32 H32B 0.9600 .
C32 H32C 0.9600 .
C33 H33A 0.9600 .
C33 H33B 0.9600 .
C33 H33C 0.9600 .
C34 H34A 0.9600 .
C34 H34B 0.9600 .
C34 H34C 0.9600 .
C35 C36 1.529(4) .
C35 H35A 0.9700 .
C35 H35B 0.9700 .
C36 H36A 0.9700 .
C36 H36B 0.9700 .
C37 C38 1.468(5) .
C37 H37A 0.9700 .
C37 H37B 0.9700 .
C38 H38A 0.9700 .
C38 H38B 0.9700 .
